data_8104353
loop_
_publ_author_name
'Blase, W.'
'Cordier, G.'
'Somer, M.'

_publ_section_title
;
 Crystal structure of cesium catena-di-mue-phosphidoindate
 di-mue-phosphido-bis(phosphidoindate), Cs12 (In P2)2 (In2 P4)
;
_journal_name_full 'Zeitschrift fuer Kristallographie (149,1979-)'
_journal_page_first 123
_journal_page_last 124
_journal_volume 195
_journal_year 1991
_chemical_formula_sum 'Cs12 In4 P8'
_chemical_name_systematic 'Cs12 (In P2)2 (In2 P4)'
_space_group_IT_number 2
_symmetry_space_group_name_Hall '-P 1'
_symmetry_space_group_name_H-M 'P -1'
_cell_angle_alpha 81.08
_cell_angle_beta 81.55
_cell_angle_gamma 70.66
_cell_formula_units_Z 2
_cell_length_a 9.662
_cell_length_b 12.884
_cell_length_c 15.84
_cell_volume 1828.381
_citation_journal_id_ASTM ZEKRDZ
_cod_data_source_file Blase_ZEKRDZ_1991_1439.cif
_cod_data_source_block Cs12In4P8
_cod_database_code 8104353

loop_
_symmetry_equiv_pos_as_xyz
x,y,z
-x,-y,-z

loop_
_atom_site_label
_atom_site_type_symbol
_atom_site_fract_x
_atom_site_fract_y
_atom_site_fract_z
_atom_site_occupancy
_atom_site_U_iso_or_equiv
Cs2 Cs+1 0.41421 0.98356 -0.19031 1 0.0
In2 In+3 -0.33605 0.89411 -0.01246 1 0.0
P2 P-3 0.4649 0.919 -0.58685 1 0.0
In1 In+3 -0.08387 0.64435 -0.00957 1 0.0
Cs3 Cs+1 0.40504 0.33377 -0.183 1 0.0
Cs5 Cs+1 0.53538 0.64783 -0.08745 1 0.0
P5 P-3 -0.20004 0.78239 -0.14204 1 0.0
Cs1 Cs+1 0.04255 0.48677 0.20086 1 0.0
P1 P-3 -0.60775 0.89049 0.03881 1 0.0
In3 In+3 0.36101 0.976 -0.43769 1 0.0
P6 P-3 1.09121 0.54883 -0.41667 1 0.0
Cs9 Cs+1 0.26976 1.22752 -0.6448 1 0.0
Cs10 Cs+1 0.4831 1.36461 -0.46178 1 0.0
Cs6 Cs+1 -0.21286 1.04104 -0.24782 1 0.0
Cs8 Cs+1 0.1112 0.83366 -0.51634 1 0.0
Cs7 Cs+1 0.2234 0.6907 -0.115 1 0.0
P7 P-3 0.15217 0.95503 -0.33976 1 0.0
P3 P-3 -0.14257 0.79279 0.09908 1 0.0
In4 In+3 0.8646 0.48605 -0.42733 1 0.0
P4 P-3 0.19314 0.52498 -0.03934 1 0.0
Cs12 Cs+1 0.06475 0.901 -0.08513 1 0.0
P8 P-3 0.66045 0.47811 -0.31962 1 0.0
Cs11 Cs+1 0.23601 0.66966 -0.26369 1 0.0
Cs4 Cs+1 0.14726 1.23457 -0.32557 1 0.0
